data_7717101
loop_
_publ_author_name
'Ward, Daniel J.'
'Marseglia, Margot'
'Saccomando, Daniel J.'
'Walker, Gary'
'Mansell, Stephen M.'

_publ_section_title
;
 Manganese 2-phosphinophosphinine precatalysts for methanol/ethanol
 upgrading to isobutanol.
;
_journal_issue 40
_journal_name_full 'Dalton transactions (Cambridge, England : 2003)'
_journal_page_first 16598
_journal_page_last 16609
_journal_paper_doi 10.1039/d4dt02142h
_journal_volume 53
_journal_year 2024
_chemical_formula_moiety 'C24 H26 Br Mn O4 P2 Si, C H4 O'
_chemical_formula_sum 'C25 H30 Br Mn O5 P2 Si'
_chemical_formula_weight 635.37
_space_group_crystal_system monoclinic
_space_group_IT_number 14
_space_group_name_Hall '-P 2yn'
_space_group_name_H-M_alt 'P 1 21/n 1'
_atom_sites_solution_hydrogens geom
_atom_sites_solution_primary dual
_audit_creation_date 2024-04-22
_audit_creation_method
;
Olex2 1.2
(compiled 2018.05.29 svn.r3508 for OlexSys, GUI svn.r5506)
;
_audit_update_record
;
2024-08-20 deposited with the CCDC.	2024-09-25 downloaded from the CCDC.
;
_cell_angle_alpha 90
_cell_angle_beta 95.7740(10)
_cell_angle_gamma 90
_cell_formula_units_Z 4
_cell_length_a 14.2627(3)
_cell_length_b 13.7362(3)
_cell_length_c 14.3867(3)
_cell_measurement_reflns_used 9708
_cell_measurement_temperature 107(2)
_cell_measurement_theta_max 72.068
_cell_measurement_theta_min 4.160
_cell_volume 2804.27(10)
_computing_cell_refinement 'SAINT V8.40B (?, 2016)'
_computing_data_collection 'SAINT V8.40B (?, 2016)'
_computing_data_reduction 'SAINT V8.40B (?, 2016)'
_computing_molecular_graphics 'Olex2 (Dolomanov et al., 2009)'
_computing_publication_material 'Olex2 (Dolomanov et al., 2009)'
_computing_structure_refinement 'ShelXL (Sheldrick, 2015)'
_computing_structure_solution 'ShelXT (Sheldrick, 2015)'
_diffrn_ambient_temperature 107.0
_diffrn_measured_fraction_theta_full 0.999
_diffrn_measured_fraction_theta_max 0.997
_diffrn_measurement_device_type 'Bruker APEX-II CCD'
_diffrn_measurement_method '\f and \w scans'
_diffrn_radiation_type CuK\a
_diffrn_radiation_wavelength 1.54178
_diffrn_reflns_av_R_equivalents 0.0393
_diffrn_reflns_av_unetI/netI 0.0203
_diffrn_reflns_Laue_measured_fraction_full 0.999
_diffrn_reflns_Laue_measured_fraction_max 0.997
_diffrn_reflns_limit_h_max 17
_diffrn_reflns_limit_h_min -17
_diffrn_reflns_limit_k_max 16
_diffrn_reflns_limit_k_min -15
_diffrn_reflns_limit_l_max 17
_diffrn_reflns_limit_l_min -17
_diffrn_reflns_number 55731
_diffrn_reflns_point_group_measured_fraction_full 0.999
_diffrn_reflns_point_group_measured_fraction_max 0.997
_diffrn_reflns_theta_full 67.679
_diffrn_reflns_theta_max 72.225
_diffrn_reflns_theta_min 4.160
_diffrn_standards_number 0
_exptl_absorpt_coefficient_mu 7.263
_exptl_absorpt_correction_T_max 0.7536
_exptl_absorpt_correction_T_min 0.5164
_exptl_absorpt_correction_type multi-scan
_exptl_absorpt_process_details
'SADABS-2016/2 (Bruker,2016/2) was used for absorption correction. wR2(int) was 0.1358 before and 0.0613 after correction. The Ratio of minimum to maximum transmission is 0.6852. The \l/2 correction factor is Not present.'
_exptl_crystal_colour yellow
_exptl_crystal_colour_primary yellow
_exptl_crystal_density_diffrn 1.505
_exptl_crystal_description block
_exptl_crystal_F_000 1296
_exptl_crystal_size_max 0.36
_exptl_crystal_size_mid 0.24
_exptl_crystal_size_min 0.12
_refine_diff_density_max 0.421
_refine_diff_density_min -0.520
_refine_diff_density_rms 0.067
_refine_ls_extinction_method none
_refine_ls_goodness_of_fit_ref 1.050
_refine_ls_hydrogen_treatment constr
_refine_ls_matrix_type full
_refine_ls_number_parameters 326
_refine_ls_number_reflns 5514
_refine_ls_number_restraints 1
_refine_ls_restrained_S_all 1.050
_refine_ls_R_factor_all 0.0280
_refine_ls_R_factor_gt 0.0268
_refine_ls_shift/su_max 0.001
_refine_ls_shift/su_mean 0.000
_refine_ls_structure_factor_coef Fsqd
_refine_ls_weighting_details 'w=1/[\s^2^(Fo^2^)+(0.0312P)^2^+3.1616P] where P=(Fo^2^+2Fc^2^)/3'
_refine_ls_weighting_scheme calc
_refine_ls_wR_factor_gt 0.0677
_refine_ls_wR_factor_ref 0.0685
_reflns_Friedel_coverage 0.000
_reflns_number_gt 5304
_reflns_number_total 5514
_reflns_threshold_expression 'I > 2\s(I)'
_cod_data_source_file d4dt02142h2.cif
_cod_data_source_block 3_MeOH
_cod_depositor_comments 'Adding full bibliography for 7717098--7717101.cif.'
_cod_database_code 7717101
_shelx_shelxl_version_number 2018/3
_shelx_space_group_comment
;
The symmetry employed for this shelxl refinement is uniquely defined
by the following loop, which should always be used as a source of
symmetry information in preference to the above space-group names.
They are only intended as comments.
;
_shelx_estimated_absorpt_t_max 0.476
_shelx_estimated_absorpt_t_min 0.180
_olex2_refinement_description
;
1. Fixed Uiso
 At 1.2 times of:
  All C(H) groups
 At 1.5 times of:
  All C(H,H,H) groups, All C(H,H,H,H,H,H) groups, All O(H) groups
2. Restrained distances
 O5-C25 \\sim O6-C25
 with sigma of 0.02
3. Uiso/Uaniso restraints and constraints
Uanis(O5) = Uanis(O6)
4. Others
 Sof(O6)=Sof(H6)=Sof(H25D)=Sof(H25E)=Sof(H25F)=1-FVAR(1)
 Sof(O5)=Sof(H5)=Sof(H25A)=Sof(H25B)=Sof(H25C)=FVAR(1)
5.a Ternary CH refined with riding coordinates:
 C1(H1A)
5.b Aromatic/amide H refined with riding coordinates:
 C3(H3), C4(H4), C8(H8), C9(H9), C10(H10), C11(H11), C12(H12), C14(H14),
 C15(H15), C16(H16), C17(H17), C18(H18)
5.c Tetrahedral OH refined with riding coordinates:
 O5(H5), O6(H6)
5.d Idealised Me refined as rotating group:
 C6(H6A,H6B,H6C), C19(H19A,H19B,H19C), C20(H20A,H20B,H20C), C21(H21A,H21B,
 H21C), C25(H25A,H25B,H25C), C25(H25D,H25E,H25F)
5.e Idealised tetrahedral OH refined as rotating group:
 O1(H1)
;
_olex2_submission_special_instructions 'No special instructions were received'

loop_
_space_group_symop_operation_xyz
'x, y, z'
'-x+1/2, y+1/2, -z+1/2'
'-x, -y, -z'
'x-1/2, -y-1/2, z-1/2'

loop_
_atom_site_label
_atom_site_type_symbol
_atom_site_fract_x
_atom_site_fract_y
_atom_site_fract_z
_atom_site_U_iso_or_equiv
_atom_site_adp_type
_atom_site_occupancy
_atom_site_site_symmetry_order
_atom_site_calc_flag
_atom_site_refinement_flags_posn
_atom_site_refinement_flags_adp
_atom_site_refinement_flags_occupancy
_atom_site_disorder_assembly
_atom_site_disorder_group
Br1 Br 0.23137(2) 0.79831(2) 0.45783(2) 0.01988(7) Uani 1 1 d . . . . .
Mn1 Mn 0.34044(2) 0.66739(2) 0.52803(2) 0.01269(8) Uani 1 1 d . . . . .
P1 P 0.41355(3) 0.79313(3) 0.61287(3) 0.01278(10) Uani 1 1 d . . . . .
P2 P 0.26422(3) 0.69103(3) 0.66129(3) 0.01277(10) Uani 1 1 d . . . . .
Si1 Si 0.63274(4) 0.73453(5) 0.66089(4) 0.02382(13) Uani 1 1 d . . . . .
O1 O 0.43980(10) 0.89407(10) 0.56522(9) 0.0184(3) Uani 1 1 d . . . . .
H1 H 0.414612 0.895844 0.509902 0.028 Uiso 1 1 calc GR . . . .
O2 O 0.20620(11) 0.52210(12) 0.43830(11) 0.0299(4) Uani 1 1 d . . . . .
O3 O 0.44335(11) 0.68974(12) 0.35914(11) 0.0274(3) Uani 1 1 d . . . . .
O4 O 0.46026(11) 0.50442(12) 0.59793(11) 0.0292(4) Uani 1 1 d . . . . .
C1 C 0.31628(13) 0.81493(14) 0.68643(13) 0.0137(4) Uani 1 1 d . . . . .
H1A H 0.272818 0.864461 0.654570 0.016 Uiso 1 1 calc R . . . .
C2 C 0.33792(14) 0.84456(14) 0.78620(13) 0.0163(4) Uani 1 1 d . . . . .
C3 C 0.42561(15) 0.83658(15) 0.82914(14) 0.0193(4) Uani 1 1 d . . . . .
H3 H 0.434859 0.855201 0.893002 0.023 Uiso 1 1 calc R . . . .
C4 C 0.50791(15) 0.80186(15) 0.78652(14) 0.0201(4) Uani 1 1 d . . . . .
H4 H 0.563957 0.794963 0.827623 0.024 Uiso 1 1 calc R . . . .
C5 C 0.51509(13) 0.77819(15) 0.69630(14) 0.0174(4) Uani 1 1 d . . . . .
C6 C 0.25610(15) 0.87880(15) 0.83568(14) 0.0213(4) Uani 1 1 d . . . . .
H6A H 0.228916 0.937388 0.804838 0.032 Uiso 1 1 calc GR . . . .
H6B H 0.277860 0.893819 0.900893 0.032 Uiso 1 1 calc GR . . . .
H6C H 0.208166 0.827520 0.833602 0.032 Uiso 1 1 calc GR . . . .
C7 C 0.13608(13) 0.69588(15) 0.64563(14) 0.0167(4) Uani 1 1 d . . . . .
C8 C 0.08369(14) 0.78074(16) 0.65017(16) 0.0231(4) Uani 1 1 d . . . . .
H8 H 0.114163 0.840361 0.667928 0.028 Uiso 1 1 calc R . . . .
C9 C -0.01382(15) 0.77803(18) 0.62853(17) 0.0296(5) Uani 1 1 d . . . . .
H9 H -0.049733 0.835979 0.631611 0.035 Uiso 1 1 calc R . . . .
C10 C -0.05841(15) 0.69161(19) 0.60267(16) 0.0285(5) Uani 1 1 d . . . . .
H10 H -0.124779 0.690435 0.587463 0.034 Uiso 1 1 calc R . . . .
C11 C -0.00690(14) 0.60681(18) 0.59882(15) 0.0250(5) Uani 1 1 d . . . . .
H11 H -0.037780 0.547291 0.581465 0.030 Uiso 1 1 calc R . . . .
C12 C 0.09019(14) 0.60887(16) 0.62042(14) 0.0205(4) Uani 1 1 d . . . . .
H12 H 0.125591 0.550504 0.617979 0.025 Uiso 1 1 calc R . . . .
C13 C 0.29180(14) 0.62459(14) 0.77079(14) 0.0166(4) Uani 1 1 d . . . . .
C14 C 0.38435(15) 0.59438(15) 0.79581(15) 0.0210(4) Uani 1 1 d . . . . .
H14 H 0.430966 0.604526 0.754064 0.025 Uiso 1 1 calc R . . . .
C15 C 0.40867(17) 0.54954(16) 0.88146(16) 0.0277(5) Uani 1 1 d . . . . .
H15 H 0.472019 0.530156 0.898455 0.033 Uiso 1 1 calc R . . . .
C16 C 0.34080(18) 0.53300(17) 0.94216(16) 0.0313(5) Uani 1 1 d . . . . .
H16 H 0.357466 0.501777 1.000407 0.038 Uiso 1 1 calc R . . . .
C17 C 0.24886(17) 0.56203(17) 0.91777(16) 0.0292(5) Uani 1 1 d . . . . .
H17 H 0.202354 0.550762 0.959398 0.035 Uiso 1 1 calc R . . . .
C18 C 0.22406(15) 0.60775(16) 0.83239(15) 0.0222(4) Uani 1 1 d . . . . .
H18 H 0.160720 0.627537 0.816055 0.027 Uiso 1 1 calc R . . . .
C19 C 0.63008(17) 0.7281(2) 0.53076(17) 0.0371(6) Uani 1 1 d . . . . .
H19A H 0.694537 0.721966 0.513445 0.056 Uiso 1 1 calc GR . . . .
H19B H 0.601322 0.787533 0.503050 0.056 Uiso 1 1 calc GR . . . .
H19C H 0.592992 0.671483 0.507609 0.056 Uiso 1 1 calc GR . . . .
C20 C 0.72523(16) 0.82342(19) 0.70738(17) 0.0302(5) Uani 1 1 d . . . . .
H20A H 0.787681 0.797633 0.698141 0.045 Uiso 1 1 calc GR . . . .
H20B H 0.720896 0.833743 0.774219 0.045 Uiso 1 1 calc GR . . . .
H20C H 0.715555 0.885450 0.674144 0.045 Uiso 1 1 calc GR . . . .
C21 C 0.65811(17) 0.61104(19) 0.71159(18) 0.0362(6) Uani 1 1 d . . . . .
H21A H 0.719947 0.589055 0.695871 0.054 Uiso 1 1 calc GR . . . .
H21B H 0.609550 0.565272 0.685849 0.054 Uiso 1 1 calc GR . . . .
H21C H 0.658138 0.613988 0.779652 0.054 Uiso 1 1 calc GR . . . .
C22 C 0.25791(14) 0.57812(16) 0.47297(14) 0.0203(4) Uani 1 1 d . . . . .
C23 C 0.40474(14) 0.68063(15) 0.42430(14) 0.0183(4) Uani 1 1 d . . . . .
C24 C 0.41517(14) 0.57051(15) 0.57273(14) 0.0192(4) Uani 1 1 d . . . . .
O5 O 0.41049(16) 0.97918(16) 0.40268(13) 0.0320(5) Uani 0.861(4) 1 d D . P A 1
H5 H 0.457831 1.015021 0.414997 0.048 Uiso 0.861(4) 1 calc R . P A 1
O6 O 0.3686(10) 0.9424(11) 0.3960(8) 0.0320(5) Uani 0.139(4) 1 d D . P A 2
H6 H 0.345219 0.888427 0.408397 0.048 Uiso 0.139(4) 1 calc R . P A 2
C25 C 0.41539(18) 0.93390(19) 0.31404(16) 0.0322(5) Uani 1 1 d D . . . .
H25A H 0.409249 0.983520 0.264856 0.048 Uiso 0.861(4) 1 calc GR . P A 1
H25B H 0.364168 0.886465 0.302896 0.048 Uiso 0.861(4) 1 calc GR . P A 1
H25C H 0.476107 0.900627 0.313487 0.048 Uiso 0.861(4) 1 calc GR . P A 1
H25D H 0.375996 0.962154 0.261091 0.048 Uiso 0.139(4) 1 calc GR . P A 2
H25E H 0.426848 0.865006 0.301580 0.048 Uiso 0.139(4) 1 calc GR . P A 2
H25F H 0.475645 0.968644 0.322745 0.048 Uiso 0.139(4) 1 calc GR . P A 2

loop_
_atom_site_aniso_label
_atom_site_aniso_U_11
_atom_site_aniso_U_22
_atom_site_aniso_U_33
_atom_site_aniso_U_23
_atom_site_aniso_U_13
_atom_site_aniso_U_12
Br1 0.02191(12) 0.02137(12) 0.01539(11) -0.00014(8) -0.00294(8) 0.00506(8)
Mn1 0.01187(15) 0.01332(16) 0.01273(15) -0.00181(11) 0.00052(11) -0.00064(11)
P1 0.0124(2) 0.0141(2) 0.0117(2) -0.00022(17) 0.00029(17) -0.00192(17)
P2 0.0113(2) 0.0128(2) 0.0142(2) -0.00043(18) 0.00086(17) -0.00086(17)
Si1 0.0150(3) 0.0349(3) 0.0211(3) -0.0075(2) -0.0001(2) 0.0028(2)
O1 0.0201(7) 0.0184(7) 0.0159(7) 0.0022(6) -0.0011(5) -0.0065(6)
O2 0.0286(8) 0.0327(9) 0.0282(8) -0.0125(7) 0.0025(7) -0.0140(7)
O3 0.0280(8) 0.0346(9) 0.0209(8) 0.0025(7) 0.0083(6) 0.0053(7)
O4 0.0305(8) 0.0233(8) 0.0336(9) 0.0010(7) 0.0022(7) 0.0102(7)
C1 0.0134(9) 0.0126(9) 0.0149(9) -0.0009(7) 0.0002(7) 0.0004(7)
C2 0.0227(10) 0.0116(9) 0.0150(9) -0.0004(7) 0.0037(8) -0.0014(7)
C3 0.0261(11) 0.0186(10) 0.0129(9) -0.0027(8) 0.0002(8) -0.0009(8)
C4 0.0191(10) 0.0234(11) 0.0167(10) -0.0003(8) -0.0037(8) -0.0005(8)
C5 0.0145(9) 0.0188(10) 0.0183(10) 0.0000(8) -0.0015(7) -0.0006(7)
C6 0.0257(11) 0.0197(10) 0.0193(10) -0.0036(8) 0.0061(8) -0.0012(8)
C7 0.0126(9) 0.0216(10) 0.0159(9) -0.0008(8) 0.0010(7) -0.0011(7)
C8 0.0170(10) 0.0247(11) 0.0280(11) 0.0018(9) 0.0039(8) 0.0011(8)
C9 0.0176(11) 0.0359(13) 0.0356(13) 0.0041(10) 0.0043(9) 0.0089(9)
C10 0.0127(10) 0.0473(14) 0.0256(11) -0.0009(10) 0.0019(8) -0.0009(9)
C11 0.0159(10) 0.0359(13) 0.0233(11) -0.0058(9) 0.0017(8) -0.0075(9)
C12 0.0171(10) 0.0232(11) 0.0214(10) -0.0028(8) 0.0034(8) -0.0015(8)
C13 0.0190(9) 0.0116(9) 0.0187(9) -0.0009(7) 0.0001(7) -0.0036(7)
C14 0.0217(10) 0.0180(10) 0.0229(10) 0.0019(8) 0.0006(8) -0.0013(8)
C15 0.0305(12) 0.0217(11) 0.0288(12) 0.0051(9) -0.0078(9) -0.0008(9)
C16 0.0447(14) 0.0236(12) 0.0235(11) 0.0079(9) -0.0068(10) -0.0092(10)
C17 0.0355(13) 0.0288(12) 0.0235(11) 0.0055(10) 0.0048(9) -0.0111(10)
C18 0.0238(11) 0.0218(11) 0.0212(10) -0.0004(8) 0.0032(8) -0.0049(8)
C19 0.0216(11) 0.0653(18) 0.0251(12) -0.0148(12) 0.0051(9) -0.0001(11)
C20 0.0197(11) 0.0419(14) 0.0285(12) -0.0070(10) -0.0001(9) -0.0013(10)
C21 0.0295(12) 0.0381(14) 0.0383(14) -0.0151(11) -0.0095(10) 0.0108(10)
C22 0.0213(10) 0.0233(10) 0.0167(9) -0.0004(8) 0.0046(8) 0.0018(8)
C23 0.0177(10) 0.0176(10) 0.0190(10) -0.0024(8) -0.0017(8) 0.0030(8)
C24 0.0189(10) 0.0205(10) 0.0188(10) -0.0034(8) 0.0044(8) -0.0022(8)
O5 0.0334(12) 0.0373(12) 0.0237(9) -0.0058(8) -0.0046(8) -0.0111(9)
O6 0.0334(12) 0.0373(12) 0.0237(9) -0.0058(8) -0.0046(8) -0.0111(9)
C25 0.0359(13) 0.0340(13) 0.0263(12) -0.0015(10) 0.0009(10) -0.0025(10)

loop_
_atom_type_symbol
_atom_type_description
_atom_type_scat_dispersion_real
_atom_type_scat_dispersion_imag
_atom_type_scat_source
C C 0.0181 0.0091 'International Tables Vol C Tables 4.2.6.8 and 6.1.1.4'
H H 0.0000 0.0000 'International Tables Vol C Tables 4.2.6.8 and 6.1.1.4'
Br Br -0.6763 1.2805 'International Tables Vol C Tables 4.2.6.8 and 6.1.1.4'
Mn Mn -0.5299 2.8052 'International Tables Vol C Tables 4.2.6.8 and 6.1.1.4'
O O 0.0492 0.0322 'International Tables Vol C Tables 4.2.6.8 and 6.1.1.4'
P P 0.2955 0.4335 'International Tables Vol C Tables 4.2.6.8 and 6.1.1.4'
Si Si 0.2541 0.3302 'International Tables Vol C Tables 4.2.6.8 and 6.1.1.4'

loop_
_geom_angle_atom_site_label_1
_geom_angle_atom_site_label_2
_geom_angle_atom_site_label_3
_geom_angle
_geom_angle_site_symmetry_1
_geom_angle_site_symmetry_3
_geom_angle_publ_flag
P1 Mn1 Br1 84.581(16) . . ?
P1 Mn1 P2 71.449(18) . . ?
P2 Mn1 Br1 84.816(16) . . ?
C22 Mn1 Br1 87.73(7) . . ?
C22 Mn1 P1 166.41(7) . . ?
C22 Mn1 P2 96.74(6) . . ?
C22 Mn1 C23 93.83(9) . . ?
C23 Mn1 Br1 86.69(6) . . ?
C23 Mn1 P1 96.88(6) . . ?
C23 Mn1 P2 166.15(7) . . ?
C24 Mn1 Br1 176.92(7) . . ?
C24 Mn1 P1 98.40(7) . . ?
C24 Mn1 P2 96.84(7) . . ?
C24 Mn1 C22 89.49(9) . . ?
C24 Mn1 C23 92.17(9) . . ?
Mn1 P1 P2 54.566(16) . . ?
O1 P1 Mn1 122.23(5) . . ?
O1 P1 P2 141.43(6) . . ?
O1 P1 C1 108.92(8) . . ?
O1 P1 C5 100.18(8) . . ?
C1 P1 Mn1 95.67(6) . . ?
C1 P1 P2 44.00(6) . . ?
C5 P1 Mn1 124.03(7) . . ?
C5 P1 P2 111.84(7) . . ?
C5 P1 C1 103.68(9) . . ?
Mn1 P2 P1 53.984(16) . . ?
C1 P2 Mn1 94.41(6) . . ?
C1 P2 P1 43.26(6) . . ?
C7 P2 Mn1 116.81(7) . . ?
C7 P2 P1 139.25(7) . . ?
C7 P2 C1 111.31(9) . . ?
C7 P2 C13 104.55(9) . . ?
C13 P2 Mn1 124.33(7) . . ?
C13 P2 P1 112.00(6) . . ?
C13 P2 C1 103.88(9) . . ?
C19 Si1 C5 110.72(10) . . ?
C19 Si1 C20 109.33(12) . . ?
C20 Si1 C5 107.95(10) . . ?
C21 Si1 C5 108.89(11) . . ?
C21 Si1 C19 109.37(13) . . ?
C21 Si1 C20 110.56(11) . . ?
P1 O1 H1 109.5 . . ?
P1 C1 P2 92.74(9) . . ?
P1 C1 H1A 108.3 . . ?
P2 C1 H1A 108.3 . . ?
C2 C1 P1 119.92(14) . . ?
C2 C1 P2 118.13(14) . . ?
C2 C1 H1A 108.3 . . ?
C1 C2 C6 116.44(17) . . ?
C3 C2 C1 120.85(18) . . ?
C3 C2 C6 122.65(18) . . ?
C2 C3 H3 117.1 . . ?
C2 C3 C4 125.82(19) . . ?
C4 C3 H3 117.1 . . ?
C3 C4 H4 115.7 . . ?
C5 C4 C3 128.64(19) . . ?
C5 C4 H4 115.7 . . ?
P1 C5 Si1 122.09(11) . . ?
C4 C5 P1 118.68(15) . . ?
C4 C5 Si1 119.20(15) . . ?
C2 C6 H6A 109.5 . . ?
C2 C6 H6B 109.5 . . ?
C2 C6 H6C 109.5 . . ?
H6A C6 H6B 109.5 . . ?
H6A C6 H6C 109.5 . . ?
H6B C6 H6C 109.5 . . ?
C8 C7 P2 124.25(16) . . ?
C8 C7 C12 119.41(18) . . ?
C12 C7 P2 116.14(15) . . ?
C7 C8 H8 120.1 . . ?
C7 C8 C9 119.7(2) . . ?
C9 C8 H8 120.1 . . ?
C8 C9 H9 119.8 . . ?
C10 C9 C8 120.3(2) . . ?
C10 C9 H9 119.8 . . ?
C9 C10 H10 119.9 . . ?
C9 C10 C11 120.2(2) . . ?
C11 C10 H10 119.9 . . ?
C10 C11 H11 120.1 . . ?
C10 C11 C12 119.8(2) . . ?
C12 C11 H11 120.1 . . ?
C7 C12 H12 119.7 . . ?
C11 C12 C7 120.5(2) . . ?
C11 C12 H12 119.7 . . ?
C14 C13 P2 119.10(15) . . ?
C18 C13 P2 121.83(15) . . ?
C18 C13 C14 118.98(19) . . ?
C13 C14 H14 119.8 . . ?
C15 C14 C13 120.4(2) . . ?
C15 C14 H14 119.8 . . ?
C14 C15 H15 119.9 . . ?
C16 C15 C14 120.2(2) . . ?
C16 C15 H15 119.9 . . ?
C15 C16 H16 120.1 . . ?
C17 C16 C15 119.9(2) . . ?
C17 C16 H16 120.1 . . ?
C16 C17 H17 119.9 . . ?
C16 C17 C18 120.3(2) . . ?
C18 C17 H17 119.9 . . ?
C13 C18 H18 119.9 . . ?
C17 C18 C13 120.3(2) . . ?
C17 C18 H18 119.9 . . ?
Si1 C19 H19A 109.5 . . ?
Si1 C19 H19B 109.5 . . ?
Si1 C19 H19C 109.5 . . ?
H19A C19 H19B 109.5 . . ?
H19A C19 H19C 109.5 . . ?
H19B C19 H19C 109.5 . . ?
Si1 C20 H20A 109.5 . . ?
Si1 C20 H20B 109.5 . . ?
Si1 C20 H20C 109.5 . . ?
H20A C20 H20B 109.5 . . ?
H20A C20 H20C 109.5 . . ?
H20B C20 H20C 109.5 . . ?
Si1 C21 H21A 109.5 . . ?
Si1 C21 H21B 109.5 . . ?
Si1 C21 H21C 109.5 . . ?
H21A C21 H21B 109.5 . . ?
H21A C21 H21C 109.5 . . ?
H21B C21 H21C 109.5 . . ?
O2 C22 Mn1 179.9(2) . . ?
O3 C23 Mn1 178.80(19) . . ?
O4 C24 Mn1 175.92(18) . . ?
C25 O5 H5 109.5 . . ?
C25 O6 H6 109.5 . . ?
O5 C25 H25A 109.5 . . ?
O5 C25 H25B 109.5 . . ?
O5 C25 H25C 109.5 . . ?
O6 C25 H25D 109.5 . . ?
O6 C25 H25E 109.5 . . ?
O6 C25 H25F 109.5 . . ?
H25A C25 H25B 109.5 . . ?
H25A C25 H25C 109.5 . . ?
H25B C25 H25C 109.5 . . ?
H25D C25 H25E 109.5 . . ?
H25D C25 H25F 109.5 . . ?
H25E C25 H25F 109.5 . . ?

loop_
_geom_bond_atom_site_label_1
_geom_bond_atom_site_label_2
_geom_bond_distance
_geom_bond_site_symmetry_2
_geom_bond_publ_flag
Br1 Mn1 2.5216(4) . ?
Mn1 P1 2.3031(5) . ?
Mn1 P2 2.3200(5) . ?
Mn1 C22 1.825(2) . ?
Mn1 C23 1.837(2) . ?
Mn1 C24 1.784(2) . ?
P1 P2 2.6995(7) . ?
P1 O1 1.6075(14) . ?
P1 C1 1.8519(19) . ?
P1 C5 1.797(2) . ?
P2 C1 1.8774(19) . ?
P2 C7 1.820(2) . ?
P2 C13 1.829(2) . ?
Si1 C5 1.899(2) . ?
Si1 C19 1.871(2) . ?
Si1 C20 1.871(2) . ?
Si1 C21 1.867(3) . ?
O1 H1 0.8400 . ?
O2 C22 1.145(3) . ?
O3 C23 1.141(3) . ?
O4 C24 1.150(3) . ?
C1 H1A 1.0000 . ?
C1 C2 1.494(3) . ?
C2 C3 1.343(3) . ?
C2 C6 1.502(3) . ?
C3 H3 0.9500 . ?
C3 C4 1.458(3) . ?
C4 H4 0.9500 . ?
C4 C5 1.352(3) . ?
C6 H6A 0.9800 . ?
C6 H6B 0.9800 . ?
C6 H6C 0.9800 . ?
C7 C8 1.390(3) . ?
C7 C12 1.393(3) . ?
C8 H8 0.9500 . ?
C8 C9 1.395(3) . ?
C9 H9 0.9500 . ?
C9 C10 1.380(3) . ?
C10 H10 0.9500 . ?
C10 C11 1.381(3) . ?
C11 H11 0.9500 . ?
C11 C12 1.389(3) . ?
C12 H12 0.9500 . ?
C13 C14 1.396(3) . ?
C13 C18 1.394(3) . ?
C14 H14 0.9500 . ?
C14 C15 1.390(3) . ?
C15 H15 0.9500 . ?
C15 C16 1.386(4) . ?
C16 H16 0.9500 . ?
C16 C17 1.382(4) . ?
C17 H17 0.9500 . ?
C17 C18 1.393(3) . ?
C18 H18 0.9500 . ?
C19 H19A 0.9800 . ?
C19 H19B 0.9800 . ?
C19 H19C 0.9800 . ?
C20 H20A 0.9800 . ?
C20 H20B 0.9800 . ?
C20 H20C 0.9800 . ?
C21 H21A 0.9800 . ?
C21 H21B 0.9800 . ?
C21 H21C 0.9800 . ?
O5 H5 0.8400 . ?
O5 C25 1.427(3) . ?
O6 H6 0.8400 . ?
O6 C25 1.417(11) . ?
C25 H25A 0.9800 . ?
C25 H25B 0.9800 . ?
C25 H25C 0.9800 . ?
C25 H25D 0.9800 . ?
C25 H25E 0.9800 . ?
C25 H25F 0.9800 . ?

loop_
_geom_torsion_atom_site_label_1
_geom_torsion_atom_site_label_2
_geom_torsion_atom_site_label_3
_geom_torsion_atom_site_label_4
_geom_torsion
_geom_torsion_site_symmetry_1
_geom_torsion_site_symmetry_2
_geom_torsion_site_symmetry_3
_geom_torsion_site_symmetry_4
_geom_torsion_publ_flag
Mn1 P1 C1 P2 19.69(7) . . . . ?
Mn1 P1 C1 C2 144.59(14) . . . . ?
Mn1 P1 C5 Si1 63.69(14) . . . . ?
Mn1 P1 C5 C4 -118.47(16) . . . . ?
Mn1 P2 C1 P1 -19.50(7) . . . . ?
Mn1 P2 C1 C2 -145.79(14) . . . . ?
Mn1 P2 C7 C8 -105.83(18) . . . . ?
Mn1 P2 C7 C12 69.01(17) . . . . ?
Mn1 P2 C13 C14 31.94(19) . . . . ?
Mn1 P2 C13 C18 -151.52(14) . . . . ?
P1 P2 C1 C2 -126.29(18) . . . . ?
P1 P2 C7 C8 -40.8(2) . . . . ?
P1 P2 C7 C12 134.00(13) . . . . ?
P1 P2 C13 C14 -28.59(18) . . . . ?
P1 P2 C13 C18 147.95(15) . . . . ?
P1 C1 C2 C3 -13.8(3) . . . . ?
P1 C1 C2 C6 168.91(14) . . . . ?
P2 P1 C1 C2 124.90(18) . . . . ?
P2 P1 C5 Si1 124.80(10) . . . . ?
P2 P1 C5 C4 -57.36(18) . . . . ?
P2 C1 C2 C3 98.0(2) . . . . ?
P2 C1 C2 C6 -79.4(2) . . . . ?
P2 C7 C8 C9 174.01(17) . . . . ?
P2 C7 C12 C11 -174.31(16) . . . . ?
P2 C13 C14 C15 175.68(16) . . . . ?
P2 C13 C18 C17 -176.12(17) . . . . ?
O1 P1 C1 P2 146.60(7) . . . . ?
O1 P1 C1 C2 -88.50(16) . . . . ?
O1 P1 C5 Si1 -77.12(13) . . . . ?
O1 P1 C5 C4 100.71(17) . . . . ?
C1 P1 C5 Si1 170.37(12) . . . . ?
C1 P1 C5 C4 -11.79(19) . . . . ?
C1 P2 C7 C8 1.0(2) . . . . ?
C1 P2 C7 C12 175.85(15) . . . . ?
C1 P2 C13 C14 -73.41(17) . . . . ?
C1 P2 C13 C18 103.13(17) . . . . ?
C1 C2 C3 C4 1.3(3) . . . . ?
C2 C3 C4 C5 5.4(4) . . . . ?
C3 C4 C5 P1 2.2(3) . . . . ?
C3 C4 C5 Si1 -179.94(17) . . . . ?
C5 P1 C1 P2 -107.40(9) . . . . ?
C5 P1 C1 C2 17.50(17) . . . . ?
C6 C2 C3 C4 178.48(19) . . . . ?
C7 P2 C1 P1 -140.54(8) . . . . ?
C7 P2 C1 C2 93.17(16) . . . . ?
C7 P2 C13 C14 169.79(16) . . . . ?
C7 P2 C13 C18 -13.67(19) . . . . ?
C7 C8 C9 C10 0.0(3) . . . . ?
C8 C7 C12 C11 0.8(3) . . . . ?
C8 C9 C10 C11 0.6(4) . . . . ?
C9 C10 C11 C12 -0.5(3) . . . . ?
C10 C11 C12 C7 -0.2(3) . . . . ?
C12 C7 C8 C9 -0.7(3) . . . . ?
C13 P2 C1 P1 107.49(9) . . . . ?
C13 P2 C1 C2 -18.80(17) . . . . ?
C13 P2 C7 C8 112.55(19) . . . . ?
C13 P2 C7 C12 -72.61(17) . . . . ?
C13 C14 C15 C16 1.1(3) . . . . ?
C14 C13 C18 C17 0.4(3) . . . . ?
C14 C15 C16 C17 -0.6(3) . . . . ?
C15 C16 C17 C18 0.1(4) . . . . ?
C16 C17 C18 C13 0.0(3) . . . . ?
C18 C13 C14 C15 -1.0(3) . . . . ?
C19 Si1 C5 P1 8.00(18) . . . . ?
C19 Si1 C5 C4 -169.83(18) . . . . ?
C20 Si1 C5 P1 127.64(13) . . . . ?
C20 Si1 C5 C4 -50.2(2) . . . . ?
C21 Si1 C5 P1 -112.29(14) . . . . ?
C21 Si1 C5 C4 69.88(19) . . . . ?
